data_2234515
loop_
_publ_author_name
'Haj Abdallah, Anissa'
'Haddad, Amor'

_publ_section_title
;
 The aluminoarsenate K~1.8~Sr~0.6~Al~3~(AsO~4~)~4~
;
_journal_coeditor_code BR2195
_journal_issue 5
_journal_name_full 'Acta Crystallographica Section E'
_journal_page_first i29
_journal_paper_doi 10.1107/S1600536812014304
_journal_volume 68
_journal_year 2012
_chemical_formula_iupac 'K1.8 Sr0.6 Al3 (As O4)4'
_chemical_formula_structural 'K1.8 Sr0.6 Al3 (AsO4)4'
_chemical_formula_sum 'Al3 As4 K1.8 O16 Sr0.6'
_chemical_formula_weight 759.57
_chemical_name_systematic
;
potassium strontium trialuminium tetraarsenate
;
_space_group_IT_number 64
_symmetry_cell_setting orthorhombic
_symmetry_space_group_name_Hall '-C 2ac 2'
_symmetry_space_group_name_H-M 'C m c a'
_atom_sites_solution_primary vecmap
_atom_sites_solution_secondary difmap
_audit_creation_method SHELXL-97
_cell_angle_alpha 90.00
_cell_angle_beta 90.00
_cell_angle_gamma 90.00
_cell_formula_units_Z 4
_cell_length_a 10.567(3)
_cell_length_b 20.531(4)
_cell_length_c 6.3880(10)
_cell_measurement_reflns_used 25
_cell_measurement_temperature 293(2)
_cell_measurement_theta_max 27
_cell_measurement_theta_min 2.2
_cell_volume 1385.9(5)
_computing_cell_refinement 'CAD-4 EXPRESS (Enraf--Nonius, 1994)'
_computing_data_collection 'CAD-4 EXPRESS (Enraf--Nonius, 1994)'
_computing_data_reduction 'XCAD4 (Harms & Wocadlo, 1995)'
_computing_molecular_graphics 'DIAMOND (Brandenburg, 1998)'
_computing_publication_material 'WinGX (Farrugia, 1999)'
_computing_structure_refinement 'SHELXL97 (Sheldrick, 2008)'
_computing_structure_solution 'SHELXS97 (Sheldrick, 2008)'
_diffrn_ambient_temperature 293(2)
_diffrn_measured_fraction_theta_full 0.999
_diffrn_measured_fraction_theta_max 0.999
_diffrn_measurement_device_type 'Enraf--Nonius CAD-4'
_diffrn_measurement_method \w/2\q
_diffrn_radiation_monochromator graphite
_diffrn_radiation_source 'fine-focus sealed tube'
_diffrn_radiation_type MoK\a
_diffrn_radiation_wavelength 0.71073
_diffrn_reflns_av_R_equivalents 0.0241
_diffrn_reflns_av_sigmaI/netI 0.0300
_diffrn_reflns_limit_h_max 0
_diffrn_reflns_limit_h_min -13
_diffrn_reflns_limit_k_max 0
_diffrn_reflns_limit_k_min -26
_diffrn_reflns_limit_l_max 8
_diffrn_reflns_limit_l_min -8
_diffrn_reflns_number 1510
_diffrn_reflns_theta_full 26.97
_diffrn_reflns_theta_max 26.97
_diffrn_reflns_theta_min 3.76
_diffrn_standards_decay_% 0.4
_diffrn_standards_interval_time 120
_diffrn_standards_number 2
_exptl_absorpt_coefficient_mu 12.671
_exptl_absorpt_correction_T_max 0.2915
_exptl_absorpt_correction_T_min 0.0881
_exptl_absorpt_correction_type psi-scan
_exptl_absorpt_process_details '(North <i>et al.</i>, 1968)'
_exptl_crystal_colour colourless
_exptl_crystal_density_diffrn 3.641
_exptl_crystal_density_method 'not measured'
_exptl_crystal_description parallelipedic
_exptl_crystal_F_000 1424
_exptl_crystal_size_max 0.36
_exptl_crystal_size_mid 0.22
_exptl_crystal_size_min 0.14
_refine_diff_density_max 1.679
_refine_diff_density_min -1.450
_refine_ls_extinction_coef 0.0006(3)
_refine_ls_extinction_expression Fc^*^=kFc[1+0.001xFc^2^\l^3^/sin(2\q)]^-1/4^
_refine_ls_extinction_method 'SHELXL97 (Sheldrick, 2008)'
_refine_ls_goodness_of_fit_ref 1.089
_refine_ls_matrix_type full
_refine_ls_number_parameters 88
_refine_ls_number_reflns 796
_refine_ls_number_restraints 0
_refine_ls_restrained_S_all 1.089
_refine_ls_R_factor_all 0.0444
_refine_ls_R_factor_gt 0.0387
_refine_ls_shift/su_max 0.000
_refine_ls_shift/su_mean 0.000
_refine_ls_structure_factor_coef Fsqd
_refine_ls_weighting_details 'calc w=1/[\s^2^(Fo^2^)+(0.0826P)^2^+0.0000P] where P=(Fo^2^+2Fc^2^)/3'
_refine_ls_weighting_scheme calc
_refine_ls_wR_factor_gt 0.1070
_refine_ls_wR_factor_ref 0.1118
_reflns_number_gt 704
_reflns_number_total 796
_reflns_threshold_expression I>2\s(I)
_cod_data_source_file br2195.cif
_cod_data_source_block I
_cod_original_sg_symbol_Hall '-C 2bc 2'
_cod_original_sg_symbol_H-M 'C m c e'
_cod_database_code 2234515
_cod_database_fobs_code 2234515

loop_
_symmetry_equiv_pos_as_xyz
'x, y, z'
'-x+1/2, -y, z+1/2'
'x, -y, -z'
'-x+1/2, y, -z+1/2'
'x+1/2, y+1/2, z'
'-x+1, -y+1/2, z+1/2'
'x+1/2, -y+1/2, -z'
'-x+1, y+1/2, -z+1/2'
'-x, -y, -z'
'x-1/2, y, -z-1/2'
'-x, y, z'
'x-1/2, -y, z-1/2'
'-x+1/2, -y+1/2, -z'
'x, y+1/2, -z-1/2'
'-x+1/2, y+1/2, z'
'x, -y+1/2, z-1/2'

loop_
_atom_site_type_symbol
_atom_site_label
_atom_site_fract_x
_atom_site_fract_y
_atom_site_fract_z
_atom_site_U_iso_or_equiv
_atom_site_adp_type
_atom_site_calc_flag
_atom_site_refinement_flags
_atom_site_occupancy
_atom_site_symmetry_multiplicity
As As1 0.7500 0.54444(4) 0.2500 0.0058(3) Uani d S 1 8
As As2 0.0000 0.65488(4) -0.05958(11) 0.0070(3) Uani d S 1 8
Al Al1 0.7500 0.40809(11) 0.2500 0.0054(5) Uani d S 1 8
Al Al2 0.0000 0.5000 0.0000 0.0069(6) Uani d S 1 4
Sr Sr1 0.010(3) 0.6619(4) 0.4463(8) 0.056(4) Uani d P 0.12(2) 16
Sr Sr2 0.006(8) 0.5644(17) 0.477(4) 0.056(4) Uani d P 0.03(2) 16
K K1 0.2111(8) 0.7265(4) 0.3993(12) 0.062(2) Uani d P 0.330(10) 16
K K2 0.258(2) 0.7305(10) 0.190(3) 0.062(2) Uani d P 0.120(10) 16
O O1 0.0000 0.5866(3) 0.0858(7) 0.0090(10) Uani d S 1 8
O O2 0.0000 0.7176(3) 0.1009(9) 0.0180(12) Uani d S 1 8
O O3 0.7104(3) 0.59095(18) 0.0477(5) 0.0092(7) Uani d . 1 16
O O4 0.6367(3) 0.48557(16) 0.2962(5) 0.0078(7) Uani d . 1 16
O O5 -0.1259(3) 0.65351(18) -0.2222(5) 0.0120(8) Uani d . 1 16

loop_
_atom_site_aniso_label
_atom_site_aniso_U_11
_atom_site_aniso_U_22
_atom_site_aniso_U_33
_atom_site_aniso_U_12
_atom_site_aniso_U_13
_atom_site_aniso_U_23
As1 0.0061(4) 0.0055(4) 0.0057(4) 0.000 0.0008(2) 0.000
As2 0.0047(4) 0.0081(4) 0.0083(4) 0.000 0.000 -0.0014(2)
Al1 0.0042(10) 0.0075(11) 0.0046(9) 0.000 0.0008(6) 0.000
Al2 0.0026(13) 0.0090(15) 0.0088(13) 0.000 0.000 0.0000(11)
Sr1 0.058(7) 0.074(5) 0.034(2) 0.038(9) -0.004(5) 0.003(2)
Sr2 0.058(7) 0.074(5) 0.034(2) 0.038(9) -0.004(5) 0.003(2)
K1 0.074(5) 0.051(3) 0.060(5) 0.037(4) -0.002(4) 0.011(3)
K2 0.074(5) 0.051(3) 0.060(5) 0.037(4) -0.002(4) 0.011(3)
O1 0.008(2) 0.008(2) 0.010(2) 0.000 0.000 0.0038(19)
O2 0.022(3) 0.014(3) 0.018(3) 0.000 0.000 -0.004(2)
O3 0.0094(17) 0.0098(18) 0.0084(15) 0.0029(15) -0.0011(13) 0.0003(13)
O4 0.0086(16) 0.0060(16) 0.0088(15) -0.0033(15) 0.0017(14) 0.0011(11)
O5 0.0089(18) 0.0115(17) 0.0155(18) -0.0023(16) -0.0024(14) 0.0051(13)

loop_
_atom_type_symbol
_atom_type_description
_atom_type_scat_dispersion_real
_atom_type_scat_dispersion_imag
_atom_type_scat_source
Al Al 0.0645 0.0514 'International Tables Vol C Tables 4.2.6.8 and 6.1.1.4'
As As 0.0499 2.0058 'International Tables Vol C Tables 4.2.6.8 and 6.1.1.4'
K K 0.2009 0.2494 'International Tables Vol C Tables 4.2.6.8 and 6.1.1.4'
O O 0.0106 0.0060 'International Tables Vol C Tables 4.2.6.8 and 6.1.1.4'
Sr Sr -1.5307 3.2498 'International Tables Vol C Tables 4.2.6.8 and 6.1.1.4'

loop_
_geom_angle_atom_site_label_1
_geom_angle_atom_site_label_2
_geom_angle_atom_site_label_3
_geom_angle_site_symmetry_1
_geom_angle_site_symmetry_3
_geom_angle
O3 As1 O3 4_655 . 109.8(2)
O3 As1 O4 4_655 4_655 111.16(17)
O3 As1 O4 . 4_655 116.37(16)
O3 As1 O4 4_655 . 116.37(16)
O3 As1 O4 . . 111.16(17)
O4 As1 O4 4_655 . 91.2(2)
O2 As2 O1 . . 108.0(3)
O2 As2 O5 . 11 113.34(17)
O1 As2 O5 . 11 109.03(16)
O2 As2 O5 . . 113.34(17)
O1 As2 O5 . . 109.03(16)
O5 As2 O5 11 . 104.0(2)
O5 Al1 O5 3_665 2_565 92.6(2)
O5 Al1 O3 3_665 3_565 93.80(16)
O5 Al1 O3 2_565 3_565 87.00(16)
O5 Al1 O3 3_665 2_665 87.00(16)
O5 Al1 O3 2_565 2_665 93.80(16)
O3 Al1 O3 3_565 2_665 178.8(3)
O5 Al1 O4 3_665 4_655 96.06(14)
O5 Al1 O4 2_565 4_655 170.55(17)
O3 Al1 O4 3_565 4_655 88.66(15)
O3 Al1 O4 2_665 4_655 90.43(15)
O5 Al1 O4 3_665 . 170.55(17)
O5 Al1 O4 2_565 . 96.06(14)
O3 Al1 O4 3_565 . 90.43(15)
O3 Al1 O4 2_665 . 88.66(15)
O4 Al1 O4 4_655 . 75.6(2)
O1 Al2 O1 9_565 . 180.0(3)
O1 Al2 O4 9_565 12_565 87.08(14)
O1 Al2 O4 . 12_565 92.92(14)
O1 Al2 O4 9_565 10_556 92.92(14)
O1 Al2 O4 . 10_556 87.08(14)
O4 Al2 O4 12_565 10_556 85.5(2)
O1 Al2 O4 9_565 2_564 87.08(14)
O1 Al2 O4 . 2_564 92.92(14)
O4 Al2 O4 12_565 2_564 94.5(2)
O4 Al2 O4 10_556 2_564 180.0
O1 Al2 O4 9_565 4 92.92(14)
O1 Al2 O4 . 4 87.08(14)
O4 Al2 O4 12_565 4 180.00(19)
O4 Al2 O4 10_556 4 94.5(2)
O4 Al2 O4 2_564 4 85.5(2)
O5 Sr1 O2 11_556 . 145.1(10)
O5 Sr1 O5 11_556 1_556 64.0(2)
O2 Sr1 O5 . 1_556 137.6(9)
O5 Sr1 O3 11_556 10_556 62.4(5)
O2 Sr1 O3 . 10_556 108.1(7)
O5 Sr1 O3 1_556 10_556 114.3(3)
O5 Sr1 O2 11_556 6_465 76.4(3)
O2 Sr1 O2 . 6_465 84.2(2)
O5 Sr1 O2 1_556 6_465 74.6(3)
O3 Sr1 O2 10_556 6_465 123.7(9)
O5 Sr1 O3 11_556 4 112.0(5)
O2 Sr1 O3 . 4 102.6(7)
O5 Sr1 O3 1_556 4 58.5(5)
O3 Sr1 O3 10_556 4 113.5(3)
O2 Sr1 O3 6_465 4 116.9(8)
O5 Sr1 O1 11_556 . 134.2(6)
O2 Sr1 O1 . . 61.2(2)
O5 Sr1 O1 1_556 . 128.7(9)
O3 Sr1 O1 10_556 . 74.3(3)
O2 Sr1 O1 6_465 . 145.3(3)
O3 Sr1 O1 4 . 71.6(4)
O3 Sr2 O4 10_556 12_566 69(2)
O3 Sr2 O4 10_556 10_556 67.4(18)
O4 Sr2 O4 12_566 10_556 90.0(17)
O3 Sr2 O1 10_556 . 85.0(19)
O4 Sr2 O1 12_566 . 147(3)
O4 Sr2 O1 10_556 . 59.7(7)
O4 Sr2 O5 12_566 11_556 61.2(11)
O4 Sr2 O5 10_556 11_556 125(3)
O1 Sr2 O5 . 11_556 123(2)
O3 Sr2 O3 10_556 4 151.3(17)
O4 Sr2 O3 12_566 4 130(2)
O4 Sr2 O3 10_556 4 125(2)
O1 Sr2 O3 . 4 82.4(17)
O5 Sr2 O3 11_556 4 108.5(13)
O5 K1 O3 6_465 10_556 158.0(4)
O5 K1 O2 6_465 6_465 60.2(2)
O3 K1 O2 10_556 6_465 110.3(3)
O5 K1 O2 6_465 . 67.8(2)
O3 K1 O2 10_556 . 90.8(3)
O2 K1 O2 6_465 . 73.8(2)
O5 K2 O2 7_565 . 123.0(7)
O5 K2 O5 7_565 6_465 57.4(4)
O2 K2 O5 . 6_465 68.8(5)
O5 K2 O2 7_565 10_656 69.0(6)
O2 K2 O2 . 10_656 160.9(8)
O5 K2 O2 6_465 10_656 114.9(8)
O5 K2 O3 7_565 11_655 144.3(9)
O2 K2 O3 . 11_655 87.6(7)
O5 K2 O3 6_465 11_655 156.4(10)
O2 K2 O3 10_656 11_655 87.4(5)

loop_
_geom_bond_atom_site_label_1
_geom_bond_atom_site_label_2
_geom_bond_site_symmetry_2
_geom_bond_distance
As1 O3 4_655 1.661(3)
As1 O3 . 1.661(3)
As1 O4 4_655 1.727(3)
As1 O4 . 1.727(3)
As2 O2 . 1.646(6)
As2 O1 . 1.682(5)
As2 O5 11 1.688(3)
As2 O5 . 1.688(3)
Al1 O5 3_665 1.831(4)
Al1 O5 2_565 1.831(4)
Al1 O3 3_565 1.947(3)
Al1 O3 2_665 1.947(3)
Al1 O4 4_655 2.013(4)
Al1 O4 . 2.013(4)
Al2 O1 9_565 1.861(5)
Al2 O1 . 1.861(5)
Al2 O4 12_565 1.967(3)
Al2 O4 10_556 1.967(3)
Al2 O4 2_564 1.967(3)
Al2 O4 4 1.967(3)
Sr1 O5 11_556 2.450(15)
Sr1 O2 . 2.489(8)
Sr1 O5 1_556 2.565(17)
Sr1 O3 10_556 2.57(2)
Sr1 O2 6_465 2.666(10)
Sr1 O3 4 2.75(3)
Sr1 O1 . 2.775(9)
Sr2 O3 10_556 2.23(9)
Sr2 O4 12_566 2.67(4)
Sr2 O4 10_556 2.75(4)
Sr2 O1 . 2.54(2)
Sr2 O5 11_556 2.94(5)
Sr2 O3 4 2.36(8)
K1 O5 6_465 2.735(7)
K1 O3 10_556 2.804(8)
K1 O2 6_465 2.819(8)
K1 O2 . 2.940(9)
K2 O5 7_565 2.69(2)
K2 O2 . 2.80(3)
K2 O5 6_465 2.817(19)
K2 O2 10_656 2.90(2)
K2 O3 11_655 3.02(2)
